data_4061302
loop_
_publ_author_name
'Leca, Fran\,cois'
'Lescop, Christophe'
'Toupet, Lo\"ic'
'R\'eau, R\'egis'

_publ_section_title
;
A New Family of P,N-Chelates: Stereoselective Synthesis of
2-Pyridyl-2-phospholenes in the Coordination Sphere of Pd(II)-Complexes.
;
_journal_issue 26
_journal_name_full Organometallics
_journal_page_first 6191
_journal_page_last 6201
_journal_paper_doi 10.1021/om049510i
_journal_volume 23
_journal_year 2004
_chemical_formula_sum 'C23.5 H26 Cl3 N P Pd S'
_chemical_formula_weight 598.23
_space_group_IT_number 14
_symmetry_cell_setting monoclinic
_symmetry_space_group_name_Hall '-P 2yn'
_symmetry_space_group_name_H-M 'P 1 21/n 1'
_cell_angle_alpha 90.00
_cell_angle_beta 106.722(5)
_cell_angle_gamma 90.00
_cell_formula_units_Z 4
_cell_length_a 10.866(5)
_cell_length_b 15.475(5)
_cell_length_c 16.973(5)
_cell_measurement_temperature 293(2)
_cell_volume 2733.3(17)
_diffrn_ambient_temperature 293(2)
_exptl_crystal_density_diffrn 1.454
_cod_original_sg_symbol_H-M 'P 21/n'
_cod_original_formula_sum 'C23.50 H26 Cl3 N P Pd S'
_cod_database_code 4061302

loop_
_symmetry_equiv_pos_as_xyz
'x, y, z'
'-x+1/2, y+1/2, -z+1/2'
'-x, -y, -z'
'x-1/2, -y-1/2, z-1/2'

loop_
_atom_site_label
_atom_site_type_symbol
_atom_site_fract_x
_atom_site_fract_y
_atom_site_fract_z
_atom_site_U_iso_or_equiv
_atom_site_adp_type
_atom_site_occupancy
_atom_site_symmetry_multiplicity
_atom_site_calc_flag
_atom_site_refinement_flags
_atom_site_disorder_assembly
_atom_site_disorder_group
Pd1 Pd 0.75507(3) 0.03964(2) 0.28992(2) 0.04885(17) Uani 1 1 d . . .
Cl1 Cl 0.61412(16) -0.03435(9) 0.34260(12) 0.0811(5) Uani 1 1 d . . .
Cl2 Cl 0.7444(2) -0.06794(12) 0.18811(14) 0.1094(7) Uani 1 1 d . . .
P1 P 0.75702(9) 0.14143(6) 0.37976(6) 0.0410(2) Uani 1 1 d . . .
S1 S 0.65237(14) 0.07311(11) 0.55784(11) 0.0789(4) Uani 1 1 d . . .
N1 N 0.8799(3) 0.1198(2) 0.2518(2) 0.0489(8) Uani 1 1 d . . .
C1 C 0.8737(4) 0.2203(3) 0.3625(3) 0.0467(9) Uani 1 1 d . . .
C2 C 0.9880(4) 0.2122(3) 0.4400(3) 0.0549(10) Uani 1 1 d . . .
C3 C 1.1055(6) 0.2460(5) 0.4497(4) 0.084(2) Uani 1 1 d . . .
C4 C 1.2114(7) 0.2396(7) 0.5258(4) 0.122(4) Uani 1 1 d . . .
H4A H 1.2609 0.2927 0.5340 0.147 Uiso 1 1 calc R . .
H4B H 1.2679 0.1926 0.5211 0.147 Uiso 1 1 calc R . .
C5 C 1.1601(6) 0.2235(6) 0.6012(4) 0.102(3) Uani 1 1 d . . .
H5A H 1.2315 0.2094 0.6488 0.122 Uiso 1 1 calc R . .
H5B H 1.1201 0.2758 0.6135 0.122 Uiso 1 1 calc R . .
C6 C 1.0634(5) 0.1505(5) 0.5849(3) 0.0728(15) Uani 1 1 d . . .
H6A H 1.1077 0.0963 0.5838 0.087 Uiso 1 1 calc R . .
H6B H 1.0245 0.1477 0.6296 0.087 Uiso 1 1 calc R . .
C7 C 0.9594(4) 0.1610(3) 0.5052(3) 0.0511(9) Uani 1 1 d . . .
C8 C 0.8431(4) 0.1223(3) 0.4863(3) 0.0448(8) Uani 1 1 d . . .
C9 C 0.8009(4) 0.0647(3) 0.5407(3) 0.0474(9) Uani 1 1 d . . .
C10 C 0.8720(5) -0.0018(4) 0.5893(4) 0.0709(15) Uani 1 1 d . . .
H10 H 0.9560 -0.0162 0.5915 0.085 Uiso 1 1 calc R . .
C11 C 0.7967(6) -0.0452(4) 0.6358(4) 0.0792(17) Uani 1 1 d . . .
H11 H 0.8265 -0.0924 0.6699 0.095 Uiso 1 1 calc R . .
C12 C 0.6811(6) -0.0108(4) 0.6249(4) 0.0792(16) Uani 1 1 d . . .
H12 H 0.6223 -0.0306 0.6512 0.095 Uiso 1 1 calc R . .
C13 C 0.9099(4) 0.1985(3) 0.2857(2) 0.0457(9) Uani 1 1 d . . .
C14 C 0.9756(5) 0.2591(3) 0.2524(3) 0.0598(11) Uani 1 1 d . . .
H14 H 0.9892 0.3147 0.2739 0.072 Uiso 1 1 calc R . .
C15 C 1.0201(5) 0.2357(5) 0.1874(3) 0.0726(15) Uani 1 1 d . . .
H15 H 1.0652 0.2750 0.1648 0.087 Uiso 1 1 calc R . .
C16 C 0.9969(6) 0.1535(5) 0.1565(3) 0.0800(17) Uani 1 1 d . . .
H16 H 1.0296 0.1356 0.1142 0.096 Uiso 1 1 calc R . .
C17 C 0.9250(5) 0.0976(4) 0.1885(3) 0.0646(12) Uani 1 1 d . . .
H17 H 0.9070 0.0428 0.1657 0.078 Uiso 1 1 calc R . .
C20 C 0.6000(4) 0.1909(3) 0.3699(3) 0.0504(9) Uani 1 1 d . . .
C21 C 0.5369(5) 0.2150(4) 0.2793(3) 0.0655(13) Uani 1 1 d . . .
H21A H 0.5310 0.1641 0.2451 0.079 Uiso 1 1 calc R . .
H21B H 0.5896 0.2574 0.2619 0.079 Uiso 1 1 calc R . .
C22 C 0.4029(6) 0.2520(5) 0.2684(4) 0.091(2) Uani 1 1 d . . .
H22A H 0.3669 0.2703 0.2118 0.109 Uiso 1 1 calc R . .
H22B H 0.3479 0.2071 0.2796 0.109 Uiso 1 1 calc R . .
C23 C 0.4049(7) 0.3271(5) 0.3243(5) 0.103(2) Uani 1 1 d . . .
H23A H 0.4495 0.3750 0.3078 0.124 Uiso 1 1 calc R . .
H23B H 0.3174 0.3453 0.3186 0.124 Uiso 1 1 calc R . .
C24 C 0.4711(7) 0.3051(5) 0.4147(5) 0.098(2) Uani 1 1 d . . .
H24A H 0.4200 0.2629 0.4336 0.117 Uiso 1 1 calc R . .
H24B H 0.4765 0.3568 0.4479 0.117 Uiso 1 1 calc R . .
C25 C 0.6067(5) 0.2688(3) 0.4264(3) 0.0609(12) Uani 1 1 d . . .
H25A H 0.6612 0.3131 0.4135 0.073 Uiso 1 1 calc R . .
H25B H 0.6438 0.2515 0.4832 0.073 Uiso 1 1 calc R . .
Cl70 Cl 1.1020(10) 0.6203(4) 0.4337(5) 0.244(6) Uani 0.50 1 d P . .
Cl72 Cl 1.2868(14) 0.4883(8) 0.4560(9) 0.286(7) Uani 0.50 1 d P . .
C70 C 1.080(2) 0.5125(10) 0.4021(14) 0.127(7) Uani 0.50 1 d P . .
H70A H 1.0514 0.5055 0.3429 0.153 Uiso 0.50 1 calc PR . .
H70B H 1.0264 0.4801 0.4282 0.153 Uiso 0.50 1 calc PR . .
H1 H 0.850(5) 0.284(4) 0.363(3) 0.061(14) Uiso 1 1 d . . .
H3 H 1.108(7) 0.286(5) 0.409(4) 0.10(2) Uiso 1 1 d . . .

loop_
_atom_site_aniso_label
_atom_site_aniso_U_11
_atom_site_aniso_U_22
_atom_site_aniso_U_33
_atom_site_aniso_U_23
_atom_site_aniso_U_13
_atom_site_aniso_U_12
Pd1 0.0494(2) 0.0424(2) 0.0554(3) -0.00725(12) 0.01614(16) 0.00046(12)
Cl1 0.0815(9) 0.0615(8) 0.1154(12) -0.0209(7) 0.0525(9) -0.0227(6)
Cl2 0.1601(19) 0.0734(10) 0.1212(14) -0.0511(10) 0.0827(14) -0.0356(11)
P1 0.0360(5) 0.0401(5) 0.0467(5) -0.0016(4) 0.0113(4) 0.0021(4)
S1 0.0581(7) 0.0816(10) 0.1067(11) 0.0255(8) 0.0392(8) 0.0112(7)
N1 0.0469(18) 0.056(2) 0.0430(17) 0.0047(14) 0.0125(14) 0.0084(15)
C1 0.045(2) 0.041(2) 0.055(2) 0.0003(16) 0.0169(17) -0.0016(16)
C2 0.056(2) 0.062(3) 0.049(2) -0.0150(19) 0.0185(19) -0.019(2)
C3 0.068(3) 0.131(6) 0.056(3) -0.010(3) 0.020(2) -0.045(4)
C4 0.076(4) 0.225(11) 0.059(3) -0.017(5) 0.011(3) -0.075(5)
C5 0.079(4) 0.168(8) 0.053(3) -0.022(4) 0.011(3) -0.060(5)
C6 0.055(3) 0.112(5) 0.047(2) -0.011(3) 0.008(2) -0.021(3)
C7 0.046(2) 0.059(3) 0.049(2) -0.0097(18) 0.0144(17) -0.0078(18)
C8 0.0387(18) 0.044(2) 0.050(2) -0.0021(16) 0.0104(16) 0.0027(15)
C9 0.0409(19) 0.054(2) 0.048(2) -0.0006(17) 0.0141(16) -0.0003(17)
C10 0.061(3) 0.074(3) 0.086(4) 0.033(3) 0.035(3) 0.017(3)
C11 0.065(3) 0.094(4) 0.081(4) 0.038(3) 0.025(3) 0.006(3)
C12 0.066(3) 0.083(4) 0.098(4) 0.019(3) 0.040(3) -0.002(3)
C13 0.0383(18) 0.053(2) 0.044(2) 0.0092(16) 0.0088(15) 0.0066(16)
C14 0.053(2) 0.066(3) 0.058(3) 0.016(2) 0.012(2) -0.003(2)
C15 0.061(3) 0.105(5) 0.053(3) 0.025(3) 0.017(2) -0.003(3)
C16 0.072(3) 0.121(5) 0.054(3) 0.006(3) 0.029(3) 0.003(3)
C17 0.070(3) 0.074(3) 0.052(2) -0.001(2) 0.021(2) 0.008(2)
C20 0.0395(19) 0.058(3) 0.054(2) 0.0016(18) 0.0143(17) 0.0097(17)
C21 0.054(3) 0.080(3) 0.055(3) 0.005(2) 0.004(2) 0.017(2)
C22 0.053(3) 0.117(5) 0.091(4) 0.020(4) 0.004(3) 0.027(3)
C23 0.087(4) 0.102(5) 0.122(6) 0.023(5) 0.032(4) 0.057(4)
C24 0.105(5) 0.103(5) 0.103(5) 0.012(4) 0.058(4) 0.054(4)
C25 0.067(3) 0.056(3) 0.065(3) -0.002(2) 0.029(2) 0.014(2)
Cl70 0.338(11) 0.121(4) 0.161(6) -0.042(4) -0.106(6) 0.093(6)
Cl72 0.367(16) 0.218(9) 0.368(16) 0.055(11) 0.254(14) 0.174(11)
C70 0.19(2) 0.064(8) 0.138(15) 0.019(10) 0.069(16) 0.024(11)

loop_
_geom_bond_atom_site_label_1
_geom_bond_atom_site_label_2
_geom_bond_distance
_geom_bond_site_symmetry_2
_geom_bond_publ_flag
Pd1 N1 2.074(4) . ?
Pd1 P1 2.1883(11) . ?
Pd1 Cl1 2.2902(16) . ?
Pd1 Cl2 2.3782(16) . ?
P1 C8 1.804(4) . ?
P1 C20 1.833(4) . ?
P1 C1 1.843(4) . ?
S1 C12 1.695(7) . ?
S1 C9 1.725(4) . ?
N1 C17 1.346(6) . ?
N1 C13 1.346(6) . ?
C1 C13 1.505(6) . ?
C1 C2 1.532(6) . ?
C2 C3 1.345(7) . ?
C2 C7 1.466(6) . ?
C3 C4 1.465(9) . ?
C4 C5 1.556(9) . ?
C5 C6 1.513(8) . ?
C6 C7 1.501(7) . ?
C7 C8 1.351(6) . ?
C8 C9 1.450(6) . ?
C9 C10 1.404(7) . ?
C10 C11 1.455(8) . ?
C11 C12 1.327(9) . ?
C13 C14 1.393(6) . ?
C14 C15 1.374(8) . ?
C15 C16 1.371(10) . ?
C16 C17 1.378(9) . ?
C20 C21 1.538(6) . ?
C20 C25 1.529(7) . ?
C21 C22 1.525(7) . ?
C22 C23 1.496(11) . ?
C23 C24 1.534(10) . ?
C24 C25 1.536(7) . ?
Cl70 C70 1.746(19) . ?
Cl72 C70 2.20(3) . ?
